data_4312821
loop_
_publ_author_name
'Christodoulos Makedonas'
'Christiana A. Mitsopoulou'
'Fernando J. Lahoz'
'Ana I. Balana'

_publ_contact_author_address
;
  Dr. Fernando J. Lahoz
  Departamento de Qu\'imica Inorg\'anica - I.C.M.A.
  Facultad de Ciencias
  Universidad de Zaragoza - C.S.I.C.
  50009 Zaragoza, Spain
;
_publ_contact_author_email lahoz@posta.unizar.es
_publ_contact_author_fax '+34 976 761187'
_publ_contact_author_name 'Dr. Fernando J. Lahoz'
_publ_contact_author_phone '+34 976 761147'
_publ_section_title
;
 Synthesis, Characterization, and Crystal Structure of the Pd(phen)(bdt)
 Complex. A DFT and TDDFT Study of Its Ground Electronic and Excited
 States Compared to Those of Analogous Complexes
;
_journal_name_full 'Inorganic Chemistry'
_journal_page_first 8853
_journal_page_last 8865
_journal_paper_doi 10.1021/ic034978j
_journal_volume 42
_journal_year 2003
_chemical_formula_moiety 'C18 H12 N2 Pd S2 1+, C2 H6 O S 1-'
_chemical_formula_sum 'C20 H18 N2 O Pd S3'
_chemical_formula_weight 504.94
_chemical_name_systematic
; 
 ? 
;
_space_group_IT_number 14
_symmetry_cell_setting monoclinic
_symmetry_space_group_name_Hall '-P 2ybc'
_symmetry_space_group_name_H-M 'P 1 21/c 1'
_atom_sites_solution_hydrogens geom
_atom_sites_solution_primary direct
_atom_sites_solution_secondary difmap
_audit_creation_method SHELXL-97
_cell_angle_alpha 90.00
_cell_angle_beta 90.234(8)
_cell_angle_gamma 90.00
_cell_formula_units_Z 4
_cell_length_a 11.281(4)
_cell_length_b 20.498(8)
_cell_length_c 8.374(3)
_cell_measurement_reflns_used 816
_cell_measurement_temperature 100(2)
_cell_measurement_theta_max 22.636
_cell_measurement_theta_min 2.685
_cell_volume 1936.4(12)
_computing_cell_refinement 'SAINT+ v. 6.22 (Bruker AXS, 2001)'
_computing_data_collection 'SMART v. 5.625 (Bruker AXS, 2001)'
_computing_data_reduction 'SAINT+ v. 6.22 (Bruker AXS, 2001)'
_computing_molecular_graphics 'XP, SHELXTL v. 6.10 (Bruker, 2000)'
_computing_publication_material 'XCIF, SHELXTL v. 6.10 (Bruker, 2000)'
_computing_structure_refinement 'SHELXL-97 (Sheldrick, 1997)'
_computing_structure_solution 'SHELXS-97 (Sheldrick, 1990)'
_diffrn_ambient_temperature 100(2)
_diffrn_detector_area_resol_mean 8.26
_diffrn_measured_fraction_theta_full 0.984
_diffrn_measured_fraction_theta_max 0.984
_diffrn_measurement_device_type 'Bruker SMART APEX CCD system'
_diffrn_measurement_method '\w rotations with narrow frames'
_diffrn_radiation_monochromator graphite
_diffrn_radiation_source 'fine-focus sealed tube'
_diffrn_radiation_type MoK\a
_diffrn_radiation_wavelength 0.71073
_diffrn_reflns_av_R_equivalents 0.0933
_diffrn_reflns_av_sigmaI/netI 0.1039
_diffrn_reflns_limit_h_max 11
_diffrn_reflns_limit_h_min -12
_diffrn_reflns_limit_k_max 21
_diffrn_reflns_limit_k_min -22
_diffrn_reflns_limit_l_max 8
_diffrn_reflns_limit_l_min -7
_diffrn_reflns_number 7985
_diffrn_reflns_theta_full 22.60
_diffrn_reflns_theta_max 22.60
_diffrn_reflns_theta_min 1.81
_diffrn_standards_number 'no decay'
_exptl_absorpt_coefficient_mu 1.294
_exptl_absorpt_correction_T_max 0.9671
_exptl_absorpt_correction_T_min 0.7543
_exptl_absorpt_correction_type multi-scan
_exptl_absorpt_process_details
; SADABS: Area-Detector Absorption Correction. Bruker-AXS 
  within SAINT+ package, v. 6.22 (2001).
;
_exptl_crystal_colour red
_exptl_crystal_density_diffrn 1.730
_exptl_crystal_density_method 'not measured'
_exptl_crystal_description needle
_exptl_crystal_F_000 1016
_exptl_crystal_size_max 0.231
_exptl_crystal_size_mid 0.032
_exptl_crystal_size_min 0.026
_refine_diff_density_max 1.647
_refine_diff_density_min -1.151
_refine_diff_density_rms 0.179
_refine_ls_extinction_method none
_refine_ls_goodness_of_fit_ref 1.051
_refine_ls_hydrogen_treatment mixed
_refine_ls_matrix_type full
_refine_ls_number_parameters 248
_refine_ls_number_reflns 2517
_refine_ls_number_restraints 228
_refine_ls_restrained_S_all 1.005
_refine_ls_R_factor_all 0.0978
_refine_ls_R_factor_gt 0.0669
_refine_ls_shift/su_max 0.000
_refine_ls_shift/su_mean 0.000
_refine_ls_structure_factor_coef Fsqd
_refine_ls_weighting_details 'calc w=1/[\s^2^(Fo^2^)+(0.0850P)^2^+0.0000P] where P=(Fo^2^+2Fc^2^)/3'
_refine_ls_weighting_scheme calc
_refine_ls_wR_factor_gt 0.1495
_refine_ls_wR_factor_ref 0.1638
_reflns_number_gt 1837
_reflns_number_total 2517
_reflns_threshold_expression >2sigma(I)
_cod_data_source_file ic034978jsi20030925_072924.cif
_cod_data_source_block gaol
_cod_depositor_comments
;
The following automatic conversions were performed:

'_symmetry_cell_setting' value 'Monoclinic' changed to 'monoclinic'
according to the built-in table from CIF Core dictionary named
'cif_core.dic' version 2.4.1 from 2010-06-29.

Automatic conversion script
Id: cif_fix_values 1646 2011-03-28 12:23:43Z adriana 
;
_cod_original_cell_volume 1936.5(13)
_cod_database_code 4312821

loop_
_symmetry_equiv_pos_as_xyz
'x, y, z'
'-x, y+1/2, -z+1/2'
'-x, -y, -z'
'x, -y-1/2, z-1/2'

loop_
_atom_site_label
_atom_site_type_symbol
_atom_site_fract_x
_atom_site_fract_y
_atom_site_fract_z
_atom_site_U_iso_or_equiv
_atom_site_adp_type
_atom_site_occupancy
_atom_site_symmetry_multiplicity
_atom_site_calc_flag
_atom_site_refinement_flags
_atom_site_disorder_assembly
_atom_site_disorder_group
Pd1 Pd 0.21197(7) 0.41790(4) 0.21569(9) 0.0186(3) Uani 1 1 d U . .
S1 S 0.3296(2) 0.47335(12) 0.0439(3) 0.0235(7) Uani 1 1 d U . .
S2 S 0.1958(2) 0.33724(12) 0.0340(3) 0.0209(6) Uani 1 1 d U . .
S3 S 0.6323(2) 0.22010(13) 0.5713(3) 0.0245(7) Uani 1 1 d U . .
O1 O 0.7492(6) 0.2124(3) 0.6602(9) 0.0297(18) Uani 1 1 d U . .
N1 N 0.2194(7) 0.4877(4) 0.3971(9) 0.0188(17) Uani 1 1 d U . .
N2 N 0.1021(7) 0.3730(4) 0.3856(9) 0.0194(17) Uani 1 1 d U . .
C1 C 0.0457(9) 0.3154(5) 0.3755(12) 0.024(2) Uani 1 1 d U . .
H1 H 0.0537 0.2899 0.2814 0.015(7) Uiso 1 1 calc R . .
C2 C -0.0252(9) 0.2919(5) 0.5015(12) 0.025(2) Uani 1 1 d U . .
H2 H -0.0619 0.2503 0.4938 0.015(7) Uiso 1 1 calc R . .
C3 C -0.0404(9) 0.3292(5) 0.6336(12) 0.026(2) Uani 1 1 d U . .
H3 H -0.0903 0.3139 0.7167 0.015(7) Uiso 1 1 calc R . .
C4 C 0.0160(9) 0.3900(5) 0.6504(11) 0.021(2) Uani 1 1 d U . .
C5 C 0.0054(10) 0.4327(5) 0.7863(12) 0.026(2) Uani 1 1 d U . .
H5 H -0.0419 0.4196 0.8742 0.015(7) Uiso 1 1 calc R . .
C6 C 0.0616(9) 0.4911(5) 0.7912(12) 0.025(2) Uani 1 1 d U . .
H6 H 0.0516 0.5183 0.8819 0.015(7) Uiso 1 1 calc R . .
C7 C 0.1369(9) 0.5131(5) 0.6610(11) 0.020(2) Uani 1 1 d U . .
C8 C 0.2005(9) 0.5720(5) 0.6620(12) 0.026(2) Uani 1 1 d U . .
H8 H 0.1957 0.6005 0.7510 0.015(7) Uiso 1 1 calc R . .
C9 C 0.2708(9) 0.5882(5) 0.5318(12) 0.027(2) Uani 1 1 d U . .
H9 H 0.3136 0.6281 0.5298 0.015(7) Uiso 1 1 calc R . .
C10 C 0.2769(9) 0.5440(5) 0.4022(12) 0.025(2) Uani 1 1 d U . .
H10 H 0.3251 0.5553 0.3138 0.015(7) Uiso 1 1 calc R . .
C11 C 0.1488(8) 0.4715(4) 0.5252(11) 0.0159(19) Uani 1 1 d U . .
C12 C 0.0884(8) 0.4098(5) 0.5188(11) 0.020(2) Uani 1 1 d U . .
C13 C 0.3408(9) 0.4226(5) -0.1276(11) 0.020(2) Uani 1 1 d U . .
C14 C 0.4095(9) 0.4435(5) -0.2603(11) 0.020(2) Uani 1 1 d U . .
H14 H 0.4490 0.4844 -0.2580 0.015(7) Uiso 1 1 calc R . .
C15 C 0.4182(9) 0.4029(5) -0.3944(12) 0.025(2) Uani 1 1 d U . .
H15 H 0.4626 0.4165 -0.4846 0.015(7) Uiso 1 1 calc R . .
C16 C 0.3611(9) 0.3420(5) -0.3951(12) 0.029(2) Uani 1 1 d U . .
H16 H 0.3671 0.3144 -0.4858 0.015(7) Uiso 1 1 calc R . .
C17 C 0.2969(9) 0.3223(5) -0.2653(12) 0.025(2) Uani 1 1 d U . .
H17 H 0.2598 0.2807 -0.2660 0.015(7) Uiso 1 1 calc R . .
C18 C 0.2851(9) 0.3628(5) -0.1312(11) 0.019(2) Uani 1 1 d U . .
C19 C 0.6374(10) 0.1647(5) 0.4044(12) 0.030(3) Uani 1 1 d U . .
H19A H 0.6956 0.1803 0.3267 0.035(12) Uiso 1 1 calc R . .
H19B H 0.5590 0.1625 0.3537 0.035(12) Uiso 1 1 calc R . .
H19C H 0.6603 0.1212 0.4419 0.035(12) Uiso 1 1 calc R . .
C20 C 0.5220(10) 0.1765(6) 0.6835(13) 0.034(3) Uani 1 1 d U . .
H20A H 0.5470 0.1311 0.6970 0.035(12) Uiso 1 1 calc R . .
H20B H 0.4462 0.1778 0.6259 0.035(12) Uiso 1 1 calc R . .
H20C H 0.5127 0.1969 0.7885 0.035(12) Uiso 1 1 calc R . .

loop_
_atom_site_aniso_label
_atom_site_aniso_U_11
_atom_site_aniso_U_22
_atom_site_aniso_U_33
_atom_site_aniso_U_23
_atom_site_aniso_U_13
_atom_site_aniso_U_12
Pd1 0.0255(5) 0.0209(5) 0.0093(5) -0.0003(3) 0.0025(3) 0.0003(4)
S1 0.0336(16) 0.0253(15) 0.0115(14) -0.0016(11) 0.0037(11) -0.0010(12)
S2 0.0282(15) 0.0235(14) 0.0111(14) -0.0032(11) 0.0036(11) -0.0038(11)
S3 0.0303(16) 0.0244(15) 0.0188(16) 0.0005(11) 0.0020(12) -0.0027(12)
O1 0.028(4) 0.029(4) 0.031(5) 0.004(3) 0.001(3) -0.006(3)
N1 0.023(5) 0.021(4) 0.013(4) 0.001(3) -0.005(3) 0.004(3)
N2 0.033(5) 0.016(4) 0.009(4) -0.002(3) -0.001(3) 0.005(3)
C1 0.032(6) 0.020(5) 0.019(6) -0.001(4) 0.001(4) 0.005(4)
C2 0.027(6) 0.023(6) 0.023(6) 0.001(4) 0.007(4) 0.005(4)
C3 0.028(6) 0.031(5) 0.019(5) 0.010(4) 0.007(4) 0.002(4)
C4 0.026(6) 0.027(5) 0.011(5) 0.001(4) -0.002(4) 0.006(4)
C5 0.040(7) 0.030(6) 0.010(5) 0.008(4) 0.004(4) 0.003(4)
C6 0.038(6) 0.027(5) 0.010(5) 0.002(4) 0.004(4) 0.008(4)
C7 0.028(6) 0.023(5) 0.010(5) 0.001(4) -0.006(4) 0.002(4)
C8 0.030(6) 0.035(6) 0.013(5) -0.006(4) -0.007(4) -0.001(4)
C9 0.030(6) 0.034(6) 0.016(5) -0.002(4) -0.004(4) -0.009(5)
C10 0.033(6) 0.028(6) 0.015(5) 0.002(4) 0.004(4) -0.001(4)
C11 0.018(5) 0.025(5) 0.005(4) -0.003(3) -0.003(4) 0.003(4)
C12 0.025(6) 0.019(5) 0.015(5) 0.001(4) 0.001(4) 0.007(4)
C13 0.028(6) 0.028(5) 0.006(4) -0.003(4) -0.001(4) -0.004(4)
C14 0.025(6) 0.025(5) 0.011(5) 0.003(4) 0.001(4) 0.004(4)
C15 0.024(6) 0.040(6) 0.010(5) 0.002(4) 0.006(4) 0.003(4)
C16 0.039(7) 0.040(6) 0.009(5) -0.010(4) 0.005(4) 0.002(5)
C17 0.033(6) 0.025(6) 0.016(5) -0.003(4) 0.003(4) 0.002(5)
C18 0.024(6) 0.022(5) 0.013(5) -0.005(4) -0.003(4) -0.004(4)
C19 0.039(7) 0.034(7) 0.017(6) -0.001(4) 0.009(5) 0.004(5)
C20 0.031(6) 0.060(8) 0.012(6) 0.001(5) 0.014(5) -0.008(5)

loop_
_atom_type_symbol
_atom_type_description
_atom_type_scat_dispersion_real
_atom_type_scat_dispersion_imag
_atom_type_scat_source
C C 0.0033 0.0016 'International Tables Vol C Tables 4.2.6.8 and 6.1.1.4'
H H 0.0000 0.0000 'International Tables Vol C Tables 4.2.6.8 and 6.1.1.4'
N N 0.0061 0.0033 'International Tables Vol C Tables 4.2.6.8 and 6.1.1.4'
S S 0.1246 0.1234 'International Tables Vol C Tables 4.2.6.8 and 6.1.1.4'
Pd Pd -0.9988 1.0072 'International Tables Vol C Tables 4.2.6.8 and 6.1.1.4'
O O 0.0106 0.0060 'International Tables Vol C Tables 4.2.6.8 and 6.1.1.4'

loop_
_geom_angle_atom_site_label_1
_geom_angle_atom_site_label_2
_geom_angle_atom_site_label_3
_geom_angle
_geom_angle_site_symmetry_1
_geom_angle_site_symmetry_3
_geom_angle_publ_flag
N1 Pd1 N2 80.2(3) . . ?
N1 Pd1 S2 175.3(2) . . ?
N2 Pd1 S2 95.1(2) . . ?
N1 Pd1 S1 95.5(2) . . ?
N2 Pd1 S1 175.6(2) . . ?
S2 Pd1 S1 89.17(10) . . ?
C13 S1 Pd1 105.2(3) . . ?
C18 S2 Pd1 105.2(3) . . ?
O1 S3 C20 107.1(5) . . ?
O1 S3 C19 106.5(5) . . ?
C20 S3 C19 96.7(5) . . ?
C10 N1 C11 118.0(8) . . ?
C10 N1 Pd1 129.7(7) . . ?
C11 N1 Pd1 112.2(6) . . ?
C1 N2 C12 119.0(9) . . ?
C1 N2 Pd1 128.5(7) . . ?
C12 N2 Pd1 112.5(6) . . ?
N2 C1 C2 121.5(9) . . ?
N2 C1 H1 119.3 . . ?
C2 C1 H1 119.3 . . ?
C3 C2 C1 119.5(10) . . ?
C3 C2 H2 120.3 . . ?
C1 C2 H2 120.3 . . ?
C2 C3 C4 121.5(10) . . ?
C2 C3 H3 119.3 . . ?
C4 C3 H3 119.3 . . ?
C3 C4 C12 115.7(9) . . ?
C3 C4 C5 125.3(10) . . ?
C12 C4 C5 119.0(9) . . ?
C6 C5 C4 121.3(10) . . ?
C6 C5 H5 119.3 . . ?
C4 C5 H5 119.3 . . ?
C5 C6 C7 121.7(9) . . ?
C5 C6 H6 119.2 . . ?
C7 C6 H6 119.2 . . ?
C8 C7 C11 117.9(9) . . ?
C8 C7 C6 124.2(9) . . ?
C11 C7 C6 117.9(9) . . ?
C9 C8 C7 119.6(9) . . ?
C9 C8 H8 120.2 . . ?
C7 C8 H8 120.2 . . ?
C8 C9 C10 118.5(10) . . ?
C8 C9 H9 120.8 . . ?
C10 C9 H9 120.8 . . ?
N1 C10 C9 123.9(10) . . ?
N1 C10 H10 118.1 . . ?
C9 C10 H10 118.1 . . ?
N1 C11 C7 122.1(9) . . ?
N1 C11 C12 117.3(8) . . ?
C7 C11 C12 120.6(9) . . ?
N2 C12 C4 122.9(9) . . ?
N2 C12 C11 117.7(9) . . ?
C4 C12 C11 119.5(9) . . ?
C18 C13 C14 120.0(9) . . ?
C18 C13 S1 120.3(7) . . ?
C14 C13 S1 119.7(8) . . ?
C15 C14 C13 119.1(10) . . ?
C15 C14 H14 120.4 . . ?
C13 C14 H14 120.4 . . ?
C14 C15 C16 119.8(9) . . ?
C14 C15 H15 120.1 . . ?
C16 C15 H15 120.1 . . ?
C17 C16 C15 120.2(10) . . ?
C17 C16 H16 119.9 . . ?
C15 C16 H16 119.9 . . ?
C16 C17 C18 120.8(10) . . ?
C16 C17 H17 119.6 . . ?
C18 C17 H17 119.6 . . ?
C13 C18 C17 120.0(9) . . ?
C13 C18 S2 120.1(7) . . ?
C17 C18 S2 119.9(8) . . ?
S3 C19 H19A 109.5 . . ?
S3 C19 H19B 109.5 . . ?
H19A C19 H19B 109.5 . . ?
S3 C19 H19C 109.5 . . ?
H19A C19 H19C 109.5 . . ?
H19B C19 H19C 109.5 . . ?
S3 C20 H20A 109.5 . . ?
S3 C20 H20B 109.5 . . ?
H20A C20 H20B 109.5 . . ?
S3 C20 H20C 109.5 . . ?
H20A C20 H20C 109.5 . . ?
H20B C20 H20C 109.5 . . ?

loop_
_geom_bond_atom_site_label_1
_geom_bond_atom_site_label_2
_geom_bond_distance
_geom_bond_site_symmetry_2
_geom_bond_publ_flag
Pd1 N1 2.089(8) . ?
Pd1 N2 2.103(8) . ?
Pd1 S2 2.254(3) . ?
Pd1 S1 2.267(3) . ?
S1 C13 1.779(10) . ?
S2 C18 1.794(10) . ?
S3 O1 1.520(7) . ?
S3 C20 1.799(10) . ?
S3 C19 1.802(10) . ?
N1 C10 1.323(12) . ?
N1 C11 1.379(12) . ?
N2 C1 1.344(12) . ?
N2 C12 1.356(12) . ?
C1 C2 1.411(14) . ?
C1 H1 0.9500 . ?
C2 C3 1.357(14) . ?
C2 H2 0.9500 . ?
C3 C4 1.406(14) . ?
C3 H3 0.9500 . ?
C4 C12 1.433(14) . ?
C4 C5 1.440(14) . ?
C5 C6 1.355(14) . ?
C5 H5 0.9500 . ?
C6 C7 1.456(14) . ?
C6 H6 0.9500 . ?
C7 C8 1.405(13) . ?
C7 C11 1.428(13) . ?
C8 C9 1.391(14) . ?
C8 H8 0.9500 . ?
C9 C10 1.416(14) . ?
C9 H9 0.9500 . ?
C10 H10 0.9500 . ?
C11 C12 1.437(13) . ?
C13 C18 1.376(13) . ?
C13 C14 1.424(13) . ?
C14 C15 1.401(14) . ?
C14 H14 0.9500 . ?
C15 C16 1.404(14) . ?
C15 H15 0.9500 . ?
C16 C17 1.370(14) . ?
C16 H16 0.9500 . ?
C17 C18 1.403(14) . ?
C17 H17 0.9500 . ?
C19 H19A 0.9800 . ?
C19 H19B 0.9800 . ?
C19 H19C 0.9800 . ?
C20 H20A 0.9800 . ?
C20 H20B 0.9800 . ?
C20 H20C 0.9800 . ?

loop_
_geom_torsion_atom_site_label_1
_geom_torsion_atom_site_label_2
_geom_torsion_atom_site_label_3
_geom_torsion_atom_site_label_4
_geom_torsion
_geom_torsion_site_symmetry_1
_geom_torsion_site_symmetry_2
_geom_torsion_site_symmetry_3
_geom_torsion_site_symmetry_4
_geom_torsion_publ_flag
N1 Pd1 S1 C13 179.3(4) . . . . ?
S2 Pd1 S1 C13 -0.2(3) . . . . ?
N2 Pd1 S2 C18 -179.6(4) . . . . ?
S1 Pd1 S2 C18 1.2(3) . . . . ?
N2 Pd1 N1 C10 -180.0(9) . . . . ?
S1 Pd1 N1 C10 -0.9(9) . . . . ?
N2 Pd1 N1 C11 -2.5(6) . . . . ?
S1 Pd1 N1 C11 176.5(6) . . . . ?
N1 Pd1 N2 C1 -179.6(8) . . . . ?
S2 Pd1 N2 C1 -0.2(8) . . . . ?
N1 Pd1 N2 C12 1.6(6) . . . . ?
S2 Pd1 N2 C12 -179.0(6) . . . . ?
C12 N2 C1 C2 -1.4(14) . . . . ?
Pd1 N2 C1 C2 179.9(7) . . . . ?
N2 C1 C2 C3 2.4(15) . . . . ?
C1 C2 C3 C4 -2.1(15) . . . . ?
C2 C3 C4 C12 0.8(14) . . . . ?
C2 C3 C4 C5 -179.7(9) . . . . ?
C3 C4 C5 C6 -178.9(10) . . . . ?
C12 C4 C5 C6 0.5(14) . . . . ?
C4 C5 C6 C7 -1.1(15) . . . . ?
C5 C6 C7 C8 -177.6(10) . . . . ?
C5 C6 C7 C11 0.9(14) . . . . ?
C11 C7 C8 C9 0.9(14) . . . . ?
C6 C7 C8 C9 179.5(9) . . . . ?
C7 C8 C9 C10 -0.8(15) . . . . ?
C11 N1 C10 C9 0.3(14) . . . . ?
Pd1 N1 C10 C9 177.6(7) . . . . ?
C8 C9 C10 N1 0.1(15) . . . . ?
C10 N1 C11 C7 -0.1(13) . . . . ?
Pd1 N1 C11 C7 -177.9(7) . . . . ?
C10 N1 C11 C12 -179.1(9) . . . . ?
Pd1 N1 C11 C12 3.2(10) . . . . ?
C8 C7 C11 N1 -0.5(13) . . . . ?
C6 C7 C11 N1 -179.1(8) . . . . ?
C8 C7 C11 C12 178.4(9) . . . . ?
C6 C7 C11 C12 -0.2(13) . . . . ?
C1 N2 C12 C4 0.1(14) . . . . ?
Pd1 N2 C12 C4 179.0(7) . . . . ?
C1 N2 C12 C11 -179.3(8) . . . . ?
Pd1 N2 C12 C11 -0.4(11) . . . . ?
C3 C4 C12 N2 0.2(14) . . . . ?
C5 C4 C12 N2 -179.3(9) . . . . ?
C3 C4 C12 C11 179.6(9) . . . . ?
C5 C4 C12 C11 0.1(13) . . . . ?
N1 C11 C12 N2 -1.9(13) . . . . ?
C7 C11 C12 N2 179.2(8) . . . . ?
N1 C11 C12 C4 178.7(8) . . . . ?
C7 C11 C12 C4 -0.3(14) . . . . ?
Pd1 S1 C13 C18 -1.3(9) . . . . ?
Pd1 S1 C13 C14 179.9(7) . . . . ?
C18 C13 C14 C15 0.8(14) . . . . ?
S1 C13 C14 C15 179.6(7) . . . . ?
C13 C14 C15 C16 -1.1(14) . . . . ?
C14 C15 C16 C17 0.1(15) . . . . ?
C15 C16 C17 C18 1.2(15) . . . . ?
C14 C13 C18 C17 0.5(15) . . . . ?
S1 C13 C18 C17 -178.3(7) . . . . ?
C14 C13 C18 S2 -178.6(7) . . . . ?
S1 C13 C18 S2 2.6(12) . . . . ?
C16 C17 C18 C13 -1.5(15) . . . . ?
C16 C17 C18 S2 177.6(8) . . . . ?
Pd1 S2 C18 C13 -2.5(9) . . . . ?
Pd1 S2 C18 C17 178.4(7) . . . . ?
